data_4514888
loop_
_publ_author_name
'Sletten, Eric T.'
'Tu, Yi-Jung'
'Schlegel, H. Bernhard'
'Nguyen, Hien M.'

_publ_section_title
;
 Are Br\/onsted Acids the True Promoter of Metal-Triflate-Catalyzed
 Glycosylations? A Mechanistic Probe into 1,2-cis-Aminoglycoside Formation
 by Nickel Triflate
;
_journal_issue 3
_journal_name_full 'ACS Catalysis'
_journal_page_first 2110
_journal_paper_doi 10.1021/acscatal.8b04444
_journal_volume 9
_journal_year 2019
_chemical_absolute_configuration ad
_chemical_formula_moiety 'C28 H26 F6 N2 O8'
_chemical_formula_sum 'C28 H26 F6 N2 O8'
_chemical_formula_weight 632.51
_space_group_crystal_system orthorhombic
_space_group_IT_number 19
_space_group_name_Hall 'P 2ac 2ab'
_space_group_name_H-M_alt 'P 21 21 21'
_symmetry_space_group_name_Hall 'P 2ac 2ab'
_symmetry_space_group_name_H-M 'P 21 21 21'
_atom_sites_solution_hydrogens geom
_audit_creation_method SHELXL-2014/7
_cell_angle_alpha 90
_cell_angle_beta 90
_cell_angle_gamma 90
_cell_formula_units_Z 4
_cell_length_a 11.7248(12)
_cell_length_b 13.6488(13)
_cell_length_c 19.0159(19)
_cell_measurement_reflns_used 9941
_cell_measurement_temperature 190(2)
_cell_measurement_theta_max 22.18
_cell_measurement_theta_min 2.53
_cell_volume 3043.1(5)
_computing_cell_refinement 'APEX II Bruker AXS'
_computing_data_collection 'APEX II Bruker AXS'
_computing_data_reduction 'APEX II Bruker AXS'
_computing_structure_refinement 'SHELXL-2014/7 (Sheldrick, 2014)'
_computing_structure_solution 'APEX II Bruker AXS'
_diffrn_ambient_temperature 190(2)
_diffrn_measured_fraction_theta_full 0.998
_diffrn_measured_fraction_theta_max 0.995
_diffrn_measurement_device_type 'Bruker-Nonius Kappa APEXII'
_diffrn_measurement_method 'phi and omega scans'
_diffrn_radiation_type MoK\a
_diffrn_radiation_wavelength 0.71073
_diffrn_reflns_av_R_equivalents 0.0569
_diffrn_reflns_av_unetI/netI 0.0333
_diffrn_reflns_Laue_measured_fraction_full 0.998
_diffrn_reflns_Laue_measured_fraction_max 0.995
_diffrn_reflns_limit_h_max 15
_diffrn_reflns_limit_h_min -15
_diffrn_reflns_limit_k_max 18
_diffrn_reflns_limit_k_min -18
_diffrn_reflns_limit_l_max 25
_diffrn_reflns_limit_l_min -25
_diffrn_reflns_number 90067
_diffrn_reflns_point_group_measured_fraction_full 0.999
_diffrn_reflns_point_group_measured_fraction_max 0.994
_diffrn_reflns_theta_full 25.242
_diffrn_reflns_theta_max 28.355
_diffrn_reflns_theta_min 2.985
_exptl_absorpt_coefficient_mu 0.124
_exptl_absorpt_correction_T_max 0.7457
_exptl_absorpt_correction_T_min 0.7093
_exptl_absorpt_correction_type multi-scan
_exptl_absorpt_process_details 'SADABS (Sheldrick, 2008)'
_exptl_crystal_colour colorless
_exptl_crystal_density_diffrn 1.381
_exptl_crystal_description plate
_exptl_crystal_F_000 1304
_exptl_crystal_size_max 0.250
_exptl_crystal_size_mid 0.230
_exptl_crystal_size_min 0.050
_refine_diff_density_max 0.311
_refine_diff_density_min -0.308
_refine_diff_density_rms 0.036
_refine_ls_abs_structure_details
;
 Flack x determined using 1934 quotients [(I+)-(I-)]/[(I+)+(I-)]
 (Parsons, Flack and Wagner, Acta Cryst. B69 (2013) 249-259).

 One tri-flouro methyl group was disordered over three sites:
 C8 - F6, occ=0.369(3); C8' - F6', occ.=0.369(3);
 C8" - F6", occ.=0.261(6). The C-F distances were restrained
 to be the same as were the F--F distances. The anisotropic
 displacement parameters were restrained to be similar.

 One phenyl group was disordered over two sites:
 C9 - C14, occ.=0.739(6); C9' - c14', occ.=0.261(6).
 The anisotropic displacement parameters were restrained
 to be similar and the conformations were restrained
 to be the same.

;
_refine_ls_abs_structure_Flack -0.2(2)
_refine_ls_extinction_coef 0.0035(7)
_refine_ls_extinction_expression Fc^*^=kFc[1+0.001xFc^2^\l^3^/sin(2\q)]^-1/4^
_refine_ls_extinction_method 'SHELXL-2014/7 (Sheldrick 2014'
_refine_ls_goodness_of_fit_ref 1.014
_refine_ls_hydrogen_treatment constr
_refine_ls_matrix_type full
_refine_ls_number_parameters 519
_refine_ls_number_reflns 7570
_refine_ls_number_restraints 545
_refine_ls_restrained_S_all 1.074
_refine_ls_R_factor_all 0.0782
_refine_ls_R_factor_gt 0.0439
_refine_ls_shift/su_max 0.006
_refine_ls_shift/su_mean 0.000
_refine_ls_structure_factor_coef Fsqd
_refine_ls_weighting_details 'w=1/[\s^2^(Fo^2^)+(0.0380P)^2^+1.0112P] where P=(Fo^2^+2Fc^2^)/3'
_refine_ls_weighting_scheme calc
_refine_ls_wR_factor_gt 0.0898
_refine_ls_wR_factor_ref 0.1058
_reflns_Friedel_coverage 0.793
_reflns_Friedel_fraction_full 1.000
_reflns_Friedel_fraction_max 0.993
_reflns_number_gt 5388
_reflns_number_total 7570
_reflns_threshold_expression 'I > 2\s(I)'
_cod_data_source_file cs8b04444_si_002.cif
_cod_data_source_block ngu161
_cod_database_code 4514888
_shelx_shelxl_version_number 2014/7
_shelx_space_group_comment
;
The symmetry employed for this shelxl refinement is uniquely defined
by the following loop, which should always be used as a source of
symmetry information in preference to the above space-group names.
They are only intended as comments.
;
_shelx_estimated_absorpt_t_min 0.970
_shelx_estimated_absorpt_t_max 0.994

loop_
_space_group_symop_operation_xyz
'x, y, z'
'-x+1/2, -y, z+1/2'
'-x, y+1/2, -z+1/2'
'x+1/2, -y+1/2, -z'

loop_
_atom_site_label
_atom_site_type_symbol
_atom_site_fract_x
_atom_site_fract_y
_atom_site_fract_z
_atom_site_U_iso_or_equiv
_atom_site_adp_type
_atom_site_occupancy
_atom_site_site_symmetry_order
_atom_site_calc_flag
_atom_site_refinement_flags_posn
_atom_site_refinement_flags_adp
_atom_site_refinement_flags_occupancy
_atom_site_disorder_assembly
_atom_site_disorder_group
C1 C 0.5706(3) 0.48995(18) 0.43704(14) 0.0318(6) Uani 1 1 d . . . . .
H1 H 0.4918 0.5104 0.4508 0.038 Uiso 1 1 calc R U . . .
C2 C 0.6363(2) 0.44910(19) 0.49976(14) 0.0302(6) Uani 1 1 d . . . . .
H2 H 0.7076 0.4161 0.4832 0.036 Uiso 1 1 calc R U . . .
C3 C 0.6663(2) 0.53223(19) 0.54999(13) 0.0292(6) Uani 1 1 d . . . . .
H3 H 0.5963 0.5570 0.5742 0.035 Uiso 1 1 calc R U . . .
C4 C 0.7249(2) 0.61426(18) 0.51034(13) 0.0295(6) Uani 1 1 d . . . . .
H4 H 0.8000 0.5915 0.4916 0.035 Uiso 1 1 calc R U . . .
C5 C 0.6486(2) 0.64858(18) 0.45037(14) 0.0312(6) Uani 1 1 d . . . . .
H5 H 0.5736 0.6701 0.4702 0.037 Uiso 1 1 calc R U . . .
O5 O 0.62983(17) 0.56697(13) 0.40385(9) 0.0337(4) Uani 1 1 d . . . . .
O1 O 0.56819(18) 0.41184(13) 0.38743(10) 0.0375(5) Uani 1 1 d . . . . .
C7 C 0.4818(3) 0.4092(2) 0.34011(15) 0.0349(6) Uani 1 1 d D . . . .
C8 C 0.4981(9) 0.3216(6) 0.2926(5) 0.0787(14) Uani 0.369(3) 1 d D U P A 1
F4 F 0.6028(7) 0.2875(8) 0.2970(8) 0.079(3) Uani 0.369(3) 1 d D U P A 1
F5 F 0.4821(8) 0.3465(6) 0.2267(4) 0.086(2) Uani 0.369(3) 1 d D U P A 1
F6 F 0.4263(9) 0.2526(7) 0.3087(5) 0.110(2) Uani 0.369(3) 1 d D U P A 1
C8' C 0.4858(11) 0.3074(5) 0.3086(6) 0.0787(14) Uani 0.369(3) 1 d D U P A 2
F4' F 0.5858(9) 0.2643(9) 0.3010(8) 0.088(3) Uani 0.369(3) 1 d D U P A 2
F5' F 0.4302(11) 0.299(2) 0.2489(6) 0.091(2) Uani 0.369(3) 1 d D U P A 2
F6' F 0.4297(9) 0.2457(5) 0.3533(4) 0.089(2) Uani 0.369(3) 1 d D U P A 2
C8" C 0.5030(13) 0.3206(7) 0.2942(6) 0.0787(14) Uani 0.261(6) 1 d D U P A 3
F4" F 0.6001(11) 0.3279(10) 0.2590(7) 0.100(3) Uani 0.261(6) 1 d D U P A 3
F5" F 0.4207(14) 0.303(3) 0.2498(9) 0.092(3) Uani 0.261(6) 1 d D U P A 3
F6" F 0.5092(15) 0.2387(7) 0.3304(6) 0.087(2) Uani 0.261(6) 1 d D U P A 3
N1 N 0.4086(2) 0.47419(17) 0.33445(13) 0.0393(6) Uani 1 1 d D . . . .
C9 C 0.3145(6) 0.4708(11) 0.2877(5) 0.038(2) Uani 0.739(6) 1 d D U P A 1
C10 C 0.2236(7) 0.4094(6) 0.3015(4) 0.063(2) Uani 0.739(6) 1 d D U P A 1
H10 H 0.2262 0.3650 0.3399 0.075 Uiso 0.739(6) 1 calc R U P A 1
C11 C 0.1281(6) 0.4139(7) 0.2580(5) 0.080(3) Uani 0.739(6) 1 d D U P A 1
H11 H 0.0636 0.3742 0.2682 0.096 Uiso 0.739(6) 1 calc R U P A 1
C12 C 0.1258(7) 0.4740(10) 0.2014(6) 0.074(3) Uani 0.739(6) 1 d D U P A 1
H12 H 0.0621 0.4732 0.1706 0.089 Uiso 0.739(6) 1 calc R U P A 1
C13 C 0.2166(7) 0.5369(7) 0.1884(4) 0.065(2) Uani 0.739(6) 1 d D U P A 1
H13 H 0.2139 0.5813 0.1500 0.078 Uiso 0.739(6) 1 calc R U P A 1
C14 C 0.3109(6) 0.5342(5) 0.2320(4) 0.0471(19) Uani 0.739(6) 1 d D U P A 1
H14 H 0.3735 0.5766 0.2232 0.056 Uiso 0.739(6) 1 calc R U P A 1
C9' C 0.3146(17) 0.474(3) 0.2858(14) 0.045(7) Uani 0.261(6) 1 d D U P A 2
C10' C 0.2071(19) 0.4453(17) 0.3083(9) 0.056(5) Uani 0.261(6) 1 d D U P A 2
H10' H 0.1969 0.4187 0.3541 0.068 Uiso 0.261(6) 1 calc R U P A 2
C11' C 0.1141(14) 0.4560(18) 0.2633(11) 0.066(5) Uani 0.261(6) 1 d D U P A 2
H11' H 0.0414 0.4325 0.2773 0.079 Uiso 0.261(6) 1 calc R U P A 2
C12' C 0.1264(17) 0.500(3) 0.1997(14) 0.066(6) Uani 0.261(6) 1 d D U P A 2
H12' H 0.0615 0.5199 0.1736 0.079 Uiso 0.261(6) 1 calc R U P A 2
C13' C 0.2359(18) 0.514(2) 0.1733(9) 0.067(5) Uani 0.261(6) 1 d D U P A 2
H13' H 0.2473 0.5272 0.1247 0.080 Uiso 0.261(6) 1 calc R U P A 2
C14' C 0.3275(14) 0.5095(17) 0.2186(11) 0.050(5) Uani 0.261(6) 1 d D U P A 2
H14' H 0.4003 0.5311 0.2033 0.060 Uiso 0.261(6) 1 calc R U P A 2
N2 N 0.5632(2) 0.37826(16) 0.53579(12) 0.0341(5) Uani 1 1 d . . . . .
C15 C 0.5897(3) 0.2892(2) 0.52888(15) 0.0385(7) Uani 1 1 d . . . . .
H15 H 0.6557 0.2722 0.5025 0.046 Uiso 1 1 calc R U . . .
C16 C 0.5200(3) 0.2106(2) 0.56107(17) 0.0434(7) Uani 1 1 d . . . . .
C17 C 0.4378(3) 0.2352(3) 0.61005(18) 0.0536(9) Uani 1 1 d . . . . .
H17 H 0.4273 0.3019 0.6227 0.064 Uiso 1 1 calc R U . . .
C18 C 0.3700(3) 0.1632(3) 0.6410(2) 0.0677(11) Uani 1 1 d . . . . .
H18 H 0.3143 0.1808 0.6750 0.081 Uiso 1 1 calc R U . . .
C19 C 0.3837(4) 0.0671(3) 0.6224(2) 0.0742(13) Uani 1 1 d . . . . .
H19 H 0.3369 0.0182 0.6432 0.089 Uiso 1 1 calc R U . . .
C20 C 0.4646(4) 0.0412(3) 0.5741(2) 0.0691(12) Uani 1 1 d . . . . .
H20 H 0.4738 -0.0257 0.5616 0.083 Uiso 1 1 calc R U . . .
C21 C 0.5328(3) 0.1116(2) 0.54338(19) 0.0514(9) Uani 1 1 d . . . . .
C22 C 0.6177(5) 0.0795(3) 0.4909(2) 0.0739(13) Uani 1 1 d . . . . .
F1 F 0.7252(2) 0.10382(17) 0.50809(15) 0.0831(7) Uani 1 1 d . . . . .
F2 F 0.6015(3) 0.1215(2) 0.42791(13) 0.1054(10) Uani 1 1 d . . . . .
F3 F 0.6204(3) -0.01639(17) 0.4804(2) 0.1301(13) Uani 1 1 d . . . . .
O3 O 0.74471(17) 0.48962(13) 0.60047(9) 0.0344(4) Uani 1 1 d . . . . .
C23 C 0.7326(3) 0.5137(2) 0.66897(15) 0.0423(7) Uani 1 1 d . . . . .
O7 O 0.6648(2) 0.5709(2) 0.69065(12) 0.0631(7) Uani 1 1 d . . . . .
C24 C 0.8179(4) 0.4598(4) 0.7124(2) 0.0803(14) Uani 1 1 d . . . . .
H24A H 0.8194 0.4873 0.7600 0.120 Uiso 1 1 calc R U . . .
H24B H 0.8936 0.4661 0.6910 0.120 Uiso 1 1 calc R U . . .
H24C H 0.7968 0.3904 0.7148 0.120 Uiso 1 1 calc R U . . .
O4 O 0.74065(17) 0.69644(13) 0.55625(10) 0.0343(4) Uani 1 1 d . . . . .
C25 C 0.8480(3) 0.7164(2) 0.57871(15) 0.0378(7) Uani 1 1 d . . . . .
O8 O 0.9293(2) 0.66879(17) 0.56357(14) 0.0593(7) Uani 1 1 d . . . . .
C26 C 0.8474(3) 0.8057(2) 0.62350(19) 0.0540(9) Uani 1 1 d . . . . .
H26A H 0.9254 0.8202 0.6389 0.081 Uiso 1 1 calc R U . . .
H26B H 0.7989 0.7947 0.6647 0.081 Uiso 1 1 calc R U . . .
H26C H 0.8177 0.8612 0.5964 0.081 Uiso 1 1 calc R U . . .
C6 C 0.6985(3) 0.7311(2) 0.40740(17) 0.0406(7) Uani 1 1 d . . . . .
H6A H 0.6445 0.7494 0.3696 0.049 Uiso 1 1 calc R U . . .
H6B H 0.7101 0.7891 0.4378 0.049 Uiso 1 1 calc R U . . .
O6 O 0.80576(19) 0.70231(15) 0.37682(11) 0.0455(5) Uani 1 1 d . . . . .
C27 C 0.9000(3) 0.7542(2) 0.39421(17) 0.0468(8) Uani 1 1 d . . . . .
O9 O 0.8997(2) 0.81933(19) 0.43639(13) 0.0627(7) Uani 1 1 d . . . . .
C28 C 1.0012(4) 0.7193(3) 0.3543(2) 0.0714(12) Uani 1 1 d . . . . .
H28A H 1.0433 0.7758 0.3358 0.107 Uiso 1 1 calc R U . . .
H28B H 0.9762 0.6777 0.3153 0.107 Uiso 1 1 calc R U . . .
H28C H 1.0509 0.6815 0.3857 0.107 Uiso 1 1 calc R U . . .

loop_
_atom_site_aniso_label
_atom_site_aniso_U_11
_atom_site_aniso_U_22
_atom_site_aniso_U_33
_atom_site_aniso_U_23
_atom_site_aniso_U_13
_atom_site_aniso_U_12
C1 0.0407(15) 0.0260(12) 0.0286(13) -0.0064(11) -0.0042(12) -0.0039(11)
C2 0.0334(15) 0.0277(13) 0.0296(13) -0.0012(10) -0.0024(12) -0.0022(11)
C3 0.0337(14) 0.0277(13) 0.0263(13) -0.0023(11) -0.0043(11) 0.0018(11)
C4 0.0331(15) 0.0270(12) 0.0283(13) -0.0066(10) -0.0027(11) -0.0014(11)
C5 0.0363(16) 0.0262(13) 0.0312(14) -0.0026(11) -0.0039(12) -0.0011(11)
O5 0.0441(11) 0.0293(9) 0.0278(9) -0.0028(8) -0.0040(9) -0.0033(8)
O1 0.0485(12) 0.0293(9) 0.0347(10) -0.0107(8) -0.0095(9) 0.0027(9)
C7 0.0448(17) 0.0313(14) 0.0287(14) -0.0056(11) -0.0028(13) -0.0062(13)
C8 0.105(3) 0.050(2) 0.081(3) -0.038(2) -0.041(2) 0.012(2)
F4 0.094(4) 0.051(5) 0.091(4) -0.050(4) -0.048(4) 0.046(4)
F5 0.134(5) 0.071(4) 0.055(3) -0.041(3) -0.035(4) 0.037(4)
F6 0.145(5) 0.067(4) 0.118(5) -0.044(4) -0.031(5) -0.015(4)
C8' 0.105(3) 0.050(2) 0.081(3) -0.038(2) -0.041(2) 0.012(2)
F4' 0.110(5) 0.052(5) 0.102(4) -0.049(4) -0.038(4) 0.024(4)
F5' 0.126(5) 0.062(4) 0.085(4) -0.047(4) -0.067(4) 0.026(4)
F6' 0.136(5) 0.038(3) 0.095(4) -0.009(4) -0.037(5) -0.028(4)
C8" 0.105(3) 0.050(2) 0.081(3) -0.038(2) -0.041(2) 0.012(2)
F4" 0.111(5) 0.086(5) 0.102(5) -0.048(5) -0.004(5) 0.011(5)
F5" 0.128(5) 0.062(5) 0.086(5) -0.048(5) -0.065(5) 0.024(5)
F6" 0.122(5) 0.044(4) 0.096(5) -0.031(4) -0.040(5) 0.025(4)
N1 0.0446(15) 0.0373(13) 0.0360(13) -0.0078(11) -0.0079(11) -0.0026(12)
C9 0.038(4) 0.044(4) 0.033(4) -0.012(4) -0.001(4) -0.001(4)
C10 0.054(4) 0.090(6) 0.043(3) -0.019(3) 0.008(3) -0.029(4)
C11 0.043(3) 0.127(7) 0.071(4) -0.042(5) 0.008(3) -0.030(4)
C12 0.040(4) 0.116(8) 0.066(5) -0.042(4) -0.016(4) 0.007(4)
C13 0.049(4) 0.097(5) 0.048(3) -0.003(3) -0.008(3) 0.034(3)
C14 0.039(3) 0.052(4) 0.050(4) -0.003(3) -0.002(3) 0.011(3)
C9' 0.038(11) 0.055(12) 0.042(11) -0.011(11) 0.001(11) -0.011(11)
C10' 0.052(9) 0.087(11) 0.030(7) -0.016(8) 0.004(6) -0.019(8)
C11' 0.038(8) 0.106(12) 0.055(8) -0.025(9) 0.005(7) -0.028(8)
C12' 0.042(10) 0.100(13) 0.056(10) -0.006(9) 0.001(8) 0.011(8)
C13' 0.038(8) 0.102(11) 0.060(9) 0.000(9) 0.013(7) 0.018(8)
C14' 0.025(7) 0.071(11) 0.053(9) 0.007(8) 0.012(6) 0.012(7)
N2 0.0401(14) 0.0297(12) 0.0324(12) -0.0018(10) -0.0023(11) -0.0055(10)
C15 0.0455(18) 0.0336(15) 0.0363(15) 0.0013(12) 0.0035(13) -0.0046(13)
C16 0.0494(19) 0.0386(16) 0.0421(17) 0.0105(14) -0.0063(15) -0.0083(14)
C17 0.054(2) 0.0520(19) 0.055(2) 0.0107(17) 0.0006(18) -0.0070(16)
C18 0.051(2) 0.090(3) 0.061(2) 0.026(2) -0.0031(19) -0.019(2)
C19 0.072(3) 0.071(3) 0.080(3) 0.035(2) -0.021(3) -0.039(2)
C20 0.086(3) 0.046(2) 0.075(3) 0.0158(19) -0.026(2) -0.030(2)
C21 0.067(2) 0.0358(16) 0.052(2) 0.0063(15) -0.0128(18) -0.0124(16)
C22 0.107(4) 0.0352(19) 0.080(3) -0.0063(19) 0.006(3) -0.006(2)
F1 0.0909(19) 0.0602(14) 0.0983(18) -0.0037(13) 0.0231(16) 0.0071(13)
F2 0.165(3) 0.097(2) 0.0537(14) -0.0113(14) 0.0076(17) 0.014(2)
F3 0.183(3) 0.0384(13) 0.169(3) -0.0309(16) 0.033(3) -0.0099(17)
O3 0.0391(11) 0.0337(10) 0.0302(10) -0.0023(8) -0.0063(9) 0.0058(8)
C23 0.0488(19) 0.0476(17) 0.0304(14) -0.0032(13) -0.0051(14) 0.0060(15)
O7 0.0719(17) 0.0846(18) 0.0329(12) -0.0114(12) -0.0067(12) 0.0323(15)
C24 0.095(3) 0.097(3) 0.048(2) -0.007(2) -0.027(2) 0.047(3)
O4 0.0386(11) 0.0293(9) 0.0349(10) -0.0093(8) -0.0033(9) -0.0038(8)
C25 0.0436(18) 0.0322(15) 0.0375(15) 0.0016(12) -0.0080(13) -0.0070(13)
O8 0.0414(13) 0.0514(13) 0.0850(18) -0.0179(13) -0.0185(13) 0.0031(12)
C26 0.062(2) 0.0432(18) 0.057(2) -0.0169(16) -0.0128(18) -0.0091(16)
C6 0.0462(18) 0.0334(15) 0.0421(16) 0.0039(13) -0.0047(14) -0.0013(13)
O6 0.0502(13) 0.0398(11) 0.0465(12) 0.0018(10) 0.0037(10) -0.0121(10)
C27 0.052(2) 0.0429(17) 0.0453(18) 0.0137(15) -0.0040(16) -0.0132(15)
O9 0.0677(18) 0.0638(16) 0.0568(15) -0.0033(13) -0.0087(13) -0.0230(13)
C28 0.060(2) 0.065(2) 0.090(3) 0.009(2) 0.012(2) -0.016(2)

loop_
_atom_type_symbol
_atom_type_description
_atom_type_scat_dispersion_real
_atom_type_scat_dispersion_imag
_atom_type_scat_source
C C 0.0033 0.0016 'International Tables Vol C Tables 4.2.6.8 and 6.1.1.4'
H H 0.0000 0.0000 'International Tables Vol C Tables 4.2.6.8 and 6.1.1.4'
N N 0.0061 0.0033 'International Tables Vol C Tables 4.2.6.8 and 6.1.1.4'
O O 0.0106 0.0060 'International Tables Vol C Tables 4.2.6.8 and 6.1.1.4'
F F 0.0171 0.0103 'International Tables Vol C Tables 4.2.6.8 and 6.1.1.4'

loop_
_geom_angle_atom_site_label_1
_geom_angle_atom_site_label_2
_geom_angle_atom_site_label_3
_geom_angle
O5 C1 O1 105.8(2)
O5 C1 C2 111.9(2)
O1 C1 C2 104.7(2)
O5 C1 H1 111.4
O1 C1 H1 111.4
C2 C1 H1 111.4
N2 C2 C3 109.5(2)
N2 C2 C1 108.1(2)
C3 C2 C1 109.5(2)
N2 C2 H2 109.9
C3 C2 H2 109.9
C1 C2 H2 109.9
O3 C3 C4 109.8(2)
O3 C3 C2 105.2(2)
C4 C3 C2 110.1(2)
O3 C3 H3 110.6
C4 C3 H3 110.6
C2 C3 H3 110.6
O4 C4 C3 109.5(2)
O4 C4 C5 106.9(2)
C3 C4 C5 109.5(2)
O4 C4 H4 110.3
C3 C4 H4 110.3
C5 C4 H4 110.3
O5 C5 C6 107.7(2)
O5 C5 C4 108.2(2)
C6 C5 C4 114.0(2)
O5 C5 H5 109.0
C6 C5 H5 109.0
C4 C5 H5 109.0
C1 O5 C5 112.16(19)
C7 O1 C1 118.3(2)
N1 C7 O1 123.8(2)
N1 C7 C8 127.0(5)
O1 C7 C8 108.9(4)
N1 C7 C8" 129.5(6)
O1 C7 C8" 106.4(6)
N1 C7 C8' 130.1(5)
O1 C7 C8' 105.3(5)
F6 C8 F5 108.7(7)
F6 C8 F4 109.5(7)
F5 C8 F4 106.7(7)
F6 C8 C7 110.5(7)
F5 C8 C7 110.3(6)
F4 C8 C7 111.1(8)
F5' C8' F4' 108.1(9)
F5' C8' F6' 104.2(8)
F4' C8' F6' 102.8(8)
F5' C8' C7 113.8(16)
F4' C8' C7 118.7(10)
F6' C8' C7 107.7(7)
F5" C8" F6" 102.7(15)
F5" C8" F4" 108.8(9)
F6" C8" F4" 106.3(9)
F5" C8" C7 114(2)
F6" C8" C7 112.8(8)
F4" C8" C7 111.8(9)
C7 N1 C9 124.8(7)
C7 N1 C9' 126(2)
C14 C9 C10 120.5(4)
C14 C9 N1 119.3(7)
C10 C9 N1 120.0(7)
C9 C10 C11 118.7(5)
C9 C10 H10 120.7
C11 C10 H10 120.7
C12 C11 C10 121.0(6)
C12 C11 H11 119.5
C10 C11 H11 119.5
C11 C12 C13 120.1(5)
C11 C12 H12 120.0
C13 C12 H12 120.0
C14 C13 C12 119.3(6)
C14 C13 H13 120.4
C12 C13 H13 120.4
C9 C14 C13 120.4(5)
C9 C14 H14 119.8
C13 C14 H14 119.8
C14' C9' C10' 119.1(8)
C14' C9' N1 120.8(17)
C10' C9' N1 119.9(18)
C9' C10' C11' 119.4(9)
C9' C10' H10' 120.3
C11' C10' H10' 120.3
C12' C11' C10' 120.8(9)
C12' C11' H11' 119.6
C10' C11' H11' 119.6
C11' C12' C13' 118.8(11)
C11' C12' H12' 120.6
C13' C12' H12' 120.6
C14' C13' C12' 119.0(10)
C14' C13' H13' 120.5
C12' C13' H13' 120.5
C13' C14' C9' 120.8(9)
C13' C14' H14' 119.6
C9' C14' H14' 119.6
C15 N2 C2 116.3(2)
N2 C15 C16 121.3(3)
N2 C15 H15 119.4
C16 C15 H15 119.4
C17 C16 C21 118.1(3)
C17 C16 C15 119.1(3)
C21 C16 C15 122.7(3)
C16 C17 C18 120.7(4)
C16 C17 H17 119.6
C18 C17 H17 119.6
C19 C18 C17 120.0(4)
C19 C18 H18 120.0
C17 C18 H18 120.0
C20 C19 C18 120.3(4)
C20 C19 H19 119.9
C18 C19 H19 119.9
C19 C20 C21 120.4(4)
C19 C20 H20 119.8
C21 C20 H20 119.8
C20 C21 C16 120.5(4)
C20 C21 C22 118.0(4)
C16 C21 C22 121.5(3)
F3 C22 F2 106.9(4)
F3 C22 F1 105.0(4)
F2 C22 F1 104.1(4)
F3 C22 C21 114.4(4)
F2 C22 C21 112.4(4)
F1 C22 C21 113.3(3)
C23 O3 C3 118.3(2)
O7 C23 O3 124.4(3)
O7 C23 C24 125.5(3)
O3 C23 C24 110.1(3)
C23 C24 H24A 109.5
C23 C24 H24B 109.5
H24A C24 H24B 109.5
C23 C24 H24C 109.5
H24A C24 H24C 109.5
H24B C24 H24C 109.5
C25 O4 C4 118.0(2)
O8 C25 O4 123.9(3)
O8 C25 C26 126.1(3)
O4 C25 C26 110.0(3)
C25 C26 H26A 109.5
C25 C26 H26B 109.5
H26A C26 H26B 109.5
C25 C26 H26C 109.5
H26A C26 H26C 109.5
H26B C26 H26C 109.5
O6 C6 C5 110.7(2)
O6 C6 H6A 109.5
C5 C6 H6A 109.5
O6 C6 H6B 109.5
C5 C6 H6B 109.5
H6A C6 H6B 108.1
C27 O6 C6 118.1(2)
O9 C27 O6 123.4(3)
O9 C27 C28 125.6(3)
O6 C27 C28 111.1(3)
C27 C28 H28A 109.5
C27 C28 H28B 109.5
H28A C28 H28B 109.5
C27 C28 H28C 109.5
H28A C28 H28C 109.5
H28B C28 H28C 109.5

loop_
_geom_bond_atom_site_label_1
_geom_bond_atom_site_label_2
_geom_bond_distance
C1 O5 1.409(3)
C1 O1 1.424(3)
C1 C2 1.526(4)
C1 H1 1.0000
C2 N2 1.463(3)
C2 C3 1.524(4)
C2 H2 1.0000
C3 O3 1.451(3)
C3 C4 1.514(4)
C3 H3 1.0000
C4 O4 1.433(3)
C4 C5 1.523(4)
C4 H4 1.0000
C5 O5 1.439(3)
C5 C6 1.509(4)
C5 H5 1.0000
O1 C7 1.355(3)
C7 N1 1.239(4)
C7 C8 1.512(6)
C7 C8" 1.512(6)
C7 C8' 1.515(6)
C8 F6 1.300(8)
C8 F5 1.311(8)
C8 F4 1.316(8)
C8' F5' 1.313(8)
C8' F4' 1.320(9)
C8' F6' 1.366(9)
C8" F5" 1.305(9)
C8" F6" 1.315(9)
C8" F4" 1.325(9)
N1 C9 1.418(5)
N1 C9' 1.439(10)
C9 C14 1.368(8)
C9 C10 1.381(8)
C10 C11 1.394(8)
C10 H10 0.9500
C11 C12 1.353(9)
C11 H11 0.9500
C12 C13 1.390(9)
C12 H12 0.9500
C13 C14 1.382(7)
C13 H13 0.9500
C14 H14 0.9500
C9' C14' 1.376(11)
C9' C10' 1.387(11)
C10' C11' 1.394(11)
C10' H10' 0.9500
C11' C12' 1.356(13)
C11' H11' 0.9500
C12' C13' 1.392(13)
C12' H12' 0.9500
C13' C14' 1.379(11)
C13' H13' 0.9500
C14' H14' 0.9500
N2 C15 1.262(4)
C15 C16 1.481(4)
C15 H15 0.9500
C16 C17 1.382(5)
C16 C21 1.400(5)
C17 C18 1.395(5)
C17 H17 0.9500
C18 C19 1.367(6)
C18 H18 0.9500
C19 C20 1.367(6)
C19 H19 0.9500
C20 C21 1.380(5)
C20 H20 0.9500
C21 C22 1.476(6)
C22 F3 1.324(4)
C22 F2 1.343(5)
C22 F1 1.344(5)
O3 C23 1.351(3)
C23 O7 1.188(4)
C23 C24 1.491(5)
C24 H24A 0.9800
C24 H24B 0.9800
C24 H24C 0.9800
O4 C25 1.356(4)
C25 O8 1.190(4)
C25 C26 1.487(4)
C26 H26A 0.9800
C26 H26B 0.9800
C26 H26C 0.9800
C6 O6 1.440(4)
C6 H6A 0.9900
C6 H6B 0.9900
O6 C27 1.354(4)
C27 O9 1.197(4)
C27 C28 1.487(5)
C28 H28A 0.9800
C28 H28B 0.9800
C28 H28C 0.9800

loop_
_geom_hbond_atom_site_label_D
_geom_hbond_atom_site_label_H
_geom_hbond_atom_site_label_A
_geom_hbond_distance_DH
_geom_hbond_distance_HA
_geom_hbond_distance_DA
_geom_hbond_angle_DHA
_geom_hbond_site_symmetry_A
C15 H15 F1 0.95 2.44 3.014(4) 118.6 .
C24 H24C F6 0.98 2.51 3.190(9) 126.2 4_556
C6 H6A F5' 0.99 2.51 3.461(15) 160.6 3_655
C6 H6A F5" 0.99 2.50 3.44(2) 158.0 3_655
C28 H28A O7 0.98 2.58 3.551(5) 170.0 4_566

loop_
_geom_torsion_atom_site_label_1
_geom_torsion_atom_site_label_2
_geom_torsion_atom_site_label_3
_geom_torsion_atom_site_label_4
_geom_torsion
O5 C1 C2 N2 173.3(2)
O1 C1 C2 N2 -72.6(3)
O5 C1 C2 C3 54.1(3)
O1 C1 C2 C3 168.2(2)
N2 C2 C3 O3 71.3(3)
C1 C2 C3 O3 -170.2(2)
N2 C2 C3 C4 -170.4(2)
C1 C2 C3 C4 -52.0(3)
O3 C3 C4 O4 -71.3(3)
C2 C3 C4 O4 173.3(2)
O3 C3 C4 C5 171.7(2)
C2 C3 C4 C5 56.4(3)
O4 C4 C5 O5 -179.2(2)
C3 C4 C5 O5 -60.6(3)
O4 C4 C5 C6 61.1(3)
C3 C4 C5 C6 179.6(2)
O1 C1 O5 C5 -174.5(2)
C2 C1 O5 C5 -61.1(3)
C6 C5 O5 C1 -172.8(2)
C4 C5 O5 C1 63.5(3)
O5 C1 O1 C7 -87.4(3)
C2 C1 O1 C7 154.2(2)
C1 O1 C7 N1 4.8(4)
C1 O1 C7 C8 179.1(5)
C1 O1 C7 C8" 178.9(6)
C1 O1 C7 C8' -166.0(5)
N1 C7 C8 F6 -80.7(9)
O1 C7 C8 F6 105.2(8)
N1 C7 C8 F5 39.6(10)
O1 C7 C8 F5 -134.5(7)
N1 C7 C8 F4 157.6(7)
O1 C7 C8 F4 -16.5(9)
N1 C7 C8' F5' 27.8(12)
O1 C7 C8' F5' -162.3(8)
N1 C7 C8' F4' 156.7(9)
O1 C7 C8' F4' -33.4(10)
N1 C7 C8' F6' -87.2(9)
O1 C7 C8' F6' 82.7(8)
N1 C7 C8" F5" -12.4(15)
O1 C7 C8" F5" 173.9(10)
N1 C7 C8" F6" -128.8(11)
O1 C7 C8" F6" 57.4(12)
N1 C7 C8" F4" 111.4(11)
O1 C7 C8" F4" -62.3(10)
O1 C7 N1 C9 -176.9(5)
C8 C7 N1 C9 9.9(8)
O1 C7 N1 C9' -179.0(12)
C8' C7 N1 C9' -10.7(14)
C7 N1 C9 C14 -111.5(11)
C7 N1 C9 C10 73.6(12)
C14 C9 C10 C11 -0.5(17)
N1 C9 C10 C11 174.4(9)
C9 C10 C11 C12 2.9(14)
C10 C11 C12 C13 -4.1(16)
C11 C12 C13 C14 2.8(16)
C10 C9 C14 C13 -0.7(17)
N1 C9 C14 C13 -175.6(8)
C12 C13 C14 C9 -0.5(14)
C7 N1 C9' C14' -87(4)
C7 N1 C9' C10' 99(4)
C14' C9' C10' C11' -2(5)
N1 C9' C10' C11' 173(3)
C9' C10' C11' C12' -4(4)
C10' C11' C12' C13' 14(5)
C11' C12' C13' C14' -18(5)
C12' C13' C14' C9' 12(5)
C10' C9' C14' C13' -2(6)
N1 C9' C14' C13' -176(3)
C3 C2 N2 C15 -133.1(3)
C1 C2 N2 C15 107.6(3)
C2 N2 C15 C16 -178.1(3)
N2 C15 C16 C17 -12.3(5)
N2 C15 C16 C21 166.9(3)
C21 C16 C17 C18 0.3(5)
C15 C16 C17 C18 179.5(3)
C16 C17 C18 C19 -0.7(6)
C17 C18 C19 C20 0.7(6)
C18 C19 C20 C21 -0.3(6)
C19 C20 C21 C16 -0.2(6)
C19 C20 C21 C22 -179.3(4)
C17 C16 C21 C20 0.2(5)
C15 C16 C21 C20 -179.0(3)
C17 C16 C21 C22 179.3(4)
C15 C16 C21 C22 0.0(5)
C20 C21 C22 F3 -1.6(6)
C16 C21 C22 F3 179.3(4)
C20 C21 C22 F2 120.5(4)
C16 C21 C22 F2 -58.5(5)
C20 C21 C22 F1 -121.8(4)
C16 C21 C22 F1 59.1(5)
C4 C3 O3 C23 103.1(3)
C2 C3 O3 C23 -138.5(2)
C3 O3 C23 O7 -3.3(5)
C3 O3 C23 C24 177.9(3)
C3 C4 O4 C25 107.9(3)
C5 C4 O4 C25 -133.6(2)
C4 O4 C25 O8 -1.4(4)
C4 O4 C25 C26 178.0(2)
O5 C5 C6 O6 -60.9(3)
C4 C5 C6 O6 59.1(3)
C5 C6 O6 C27 -119.6(3)
C6 O6 C27 O9 4.1(4)
C6 O6 C27 C28 -176.0(3)
